data_7043745
loop_
_publ_author_name
'Ban, Ran'
'Sun, Xiaopeng'
'Wang, Jiawei'
'Ma, Pengtao'
'Zhang, Chao'
'Niu, Jingyang'
'Wang, Jingping'

_publ_section_title
;
 Polyoxotungstate incorporating organotriphosphonate ligands and
 lanthanide ions: syntheses, characterization, magnetism and
 photoluminescence properties.
;
_journal_name_full 'Dalton transactions (Cambridge, England : 2003)'
_journal_paper_doi 10.1039/c7dt00615b
_journal_year 2017
_chemical_formula_moiety '0.5(C8 H16 As4 Eu8 O212 P8 W44), 17(O)'
_chemical_formula_sum 'C4 H82 As2 Eu4 O123 P4 W22'
_chemical_formula_weight 7024.95
_chemical_name_systematic
;
 ? 
;
_space_group_crystal_system monoclinic
_space_group_IT_number 14
_space_group_name_Hall '-P 2ybc'
_space_group_name_H-M_alt 'P 1 21/c 1'
_symmetry_space_group_name_Hall '-P 2ybc'
_symmetry_space_group_name_H-M 'P 1 21/c 1'
_atom_sites_solution_hydrogens geom
_atom_sites_solution_primary direct
_audit_creation_date 2016-06-21
_audit_creation_method
;
Olex2 1.2
(compiled 2016.02.19 svn.r3266 for OlexSys, GUI svn.r5155)
;
_audit_update_record
;
2017-03-27 deposited with the CCDC.
2017-03-27 downloaded from the CCDC.
;
_cell_angle_alpha 90
_cell_angle_beta 105.065(2)
_cell_angle_gamma 90
_cell_formula_units_Z 2
_cell_length_a 14.9347(13)
_cell_length_b 16.0248(14)
_cell_length_c 27.300(2)
_cell_measurement_reflns_used 7084
_cell_measurement_temperature 296(2)
_cell_measurement_theta_max 27.02
_cell_measurement_theta_min 2.21
_cell_volume 6309.0(9)
_computing_cell_refinement 'Bruker SAINT'
_computing_data_collection 'Bruker APEX2'
_computing_data_reduction 'Bruker SAINT'
_computing_molecular_graphics 'Olex2 (Dolomanov et al., 2009)'
_computing_publication_material 'Olex2 (Dolomanov et al., 2009)'
_computing_structure_refinement 'ShelXL (Sheldrick, 2015)'
_computing_structure_solution 'ShelXS-1997 (Sheldrick, 2008)'
_diffrn_ambient_temperature 296.15
_diffrn_measured_fraction_theta_full 0.995
_diffrn_measured_fraction_theta_max 0.995
_diffrn_measurement_device_type 'Bruker APEX-II CCD'
_diffrn_measurement_method '\f and \w scans'
_diffrn_radiation_monochromator graphite
_diffrn_radiation_type MoK\a
_diffrn_radiation_wavelength 0.71073
_diffrn_reflns_av_R_equivalents 0.0600
_diffrn_reflns_av_unetI/netI 0.0708
_diffrn_reflns_Laue_measured_fraction_full 0.995
_diffrn_reflns_Laue_measured_fraction_max 0.995
_diffrn_reflns_limit_h_max 17
_diffrn_reflns_limit_h_min -17
_diffrn_reflns_limit_k_max 19
_diffrn_reflns_limit_k_min -19
_diffrn_reflns_limit_l_max 27
_diffrn_reflns_limit_l_min -32
_diffrn_reflns_number 31786
_diffrn_reflns_point_group_measured_fraction_full 0.995
_diffrn_reflns_point_group_measured_fraction_max 0.995
_diffrn_reflns_theta_full 25.099
_diffrn_reflns_theta_max 25.099
_diffrn_reflns_theta_min 1.900
_diffrn_standards_number 0
_exptl_absorpt_coefficient_mu 22.602
_exptl_absorpt_correction_T_max 0.7457
_exptl_absorpt_correction_T_min 0.3117
_exptl_absorpt_correction_type multi-scan
_exptl_absorpt_process_details
;
SADABS-2008/1 (Bruker,2008) was used for absorption correction.
wR2(int) was 0.1212 before and 0.0561 after correction.
The Ratio of minimum to maximum transmission is 0.4180.
The \l/2 correction factor is 0.0015.
;
_exptl_crystal_colour colorless
_exptl_crystal_density_diffrn 3.698
_exptl_crystal_density_method 'not measured'
_exptl_crystal_description block
_exptl_crystal_F_000 6192
_exptl_crystal_size_max 0.22
_exptl_crystal_size_mid 0.21
_exptl_crystal_size_min 0.19
_refine_diff_density_max 4.294
_refine_diff_density_min -3.323
_refine_diff_density_rms 0.358
_refine_ls_extinction_method none
_refine_ls_goodness_of_fit_ref 1.020
_refine_ls_hydrogen_treatment constr
_refine_ls_matrix_type full
_refine_ls_number_parameters 411
_refine_ls_number_reflns 11167
_refine_ls_number_restraints 0
_refine_ls_restrained_S_all 1.020
_refine_ls_R_factor_all 0.0742
_refine_ls_R_factor_gt 0.0464
_refine_ls_shift/su_max 0.001
_refine_ls_shift/su_mean 0.000
_refine_ls_structure_factor_coef Fsqd
_refine_ls_weighting_details 'w=1/[\s^2^(Fo^2^)+(0.0462P)^2^+143.8538P] where P=(Fo^2^+2Fc^2^)/3'
_refine_ls_weighting_scheme calc
_refine_ls_wR_factor_gt 0.1053
_refine_ls_wR_factor_ref 0.1186
_reflns_Friedel_coverage 0.000
_reflns_number_gt 8215
_reflns_number_total 11167
_reflns_threshold_expression 'I > 2\s(I)'
_cod_data_source_file c7dt00615b2.cif
_cod_data_source_block 4Eu
_cod_database_code 7043745
_shelx_space_group_comment
;
The symmetry employed for this shelxl refinement is uniquely defined
by the following loop, which should always be used as a source of
symmetry information in preference to the above space-group names.
They are only intended as comments.
;
_shelx_estimated_absorpt_t_max 0.099
_shelx_estimated_absorpt_t_min 0.083
_olex2_refinement_description
;
1. Fixed Uiso
 At 1.5 times of:
  All C(H,H,H) groups, All O(H) groups
2. Others
 Fixed Sof: O10W(0.5) O11W(0.5) O18W(0.5) O19W(0.5) O20W(0.5) O21W(0.5)
 O22W(0.5)
 Fixed Uiso: O7W(0.09401) O9W(0.09385)
3.a Me refined with riding coordinates:
 C2(H2A,H2B,H2C)
3.b Tetrahedral OH refined with riding coordinates:
 O43(H43)
;
_shelx_shelxl_version_number 2014/7
_olex2_submission_special_instructions 'No special instructions were received'

loop_
_space_group_symop_operation_xyz
'x, y, z'
'-x, y+1/2, -z+1/2'
'-x, -y, -z'
'x, -y-1/2, z-1/2'

loop_
_atom_site_label
_atom_site_type_symbol
_atom_site_fract_x
_atom_site_fract_y
_atom_site_fract_z
_atom_site_U_iso_or_equiv
_atom_site_adp_type
_atom_site_occupancy
_atom_site_site_symmetry_order
_atom_site_calc_flag
_atom_site_refinement_flags_posn
_atom_site_refinement_flags_occupancy
_atom_site_disorder_assembly
_atom_site_disorder_group
W1 W 0.56363(5) 0.22044(4) 0.45270(3) 0.02347(17) Uani 1 1 d . . . .
W2 W 0.75348(5) 0.27917(4) 0.39377(3) 0.02287(17) Uani 1 1 d . . . .
W3 W 0.58700(5) 0.23003(5) 0.57755(3) 0.02606(17) Uani 1 1 d . . . .
W4 W 0.93533(5) 0.36768(4) 0.47687(3) 0.02228(17) Uani 1 1 d . . . .
W5 W 0.90141(5) 0.15772(5) 0.47773(3) 0.02778(18) Uani 1 1 d . . . .
W6 W 0.95940(5) 0.37825(5) 0.61179(3) 0.03053(19) Uani 1 1 d . . . .
W7 W 0.80369(5) 0.30095(5) 0.66957(3) 0.0338(2) Uani 1 1 d . . . .
W8 W 0.70958(6) 0.08987(5) 0.53031(3) 0.0325(2) Uani 1 1 d . . . .
W9 W 0.92488(6) 0.16768(5) 0.61635(3) 0.0376(2) Uani 1 1 d . . . .
W10 W 0.59490(4) 0.43735(4) 0.42010(2) 0.01862(16) Uani 1 1 d . . . .
W11 W 0.37131(5) 0.54845(4) 0.39537(2) 0.02063(16) Uani 1 1 d . . . .
Eu1 Eu 0.80183(6) 0.56471(5) 0.52599(3) 0.0222(2) Uani 1 1 d . . . .
Eu2 Eu 0.65031(7) 0.71390(7) 0.25827(4) 0.0429(3) Uani 1 1 d . . . .
As1 As 0.75867(11) 0.32037(10) 0.52897(6) 0.0179(4) Uani 1 1 d . . . .
P1 P 0.5222(3) 0.5648(3) 0.32354(16) 0.0232(10) Uani 1 1 d . . . .
P2 P 0.4158(3) 0.4079(3) 0.31754(16) 0.0253(10) Uani 1 1 d . . . .
O1 O 0.6885(8) 0.3809(7) 0.3975(4) 0.025(3) Uiso 1 1 d . . . .
O2 O 0.9104(8) 0.3631(8) 0.6725(5) 0.035(3) Uiso 1 1 d . . . .
O3 O 0.8213(7) 0.2834(7) 0.4851(4) 0.019(2) Uiso 1 1 d . . . .
O4 O 0.5009(8) 0.3744(7) 0.3578(4) 0.027(3) Uiso 1 1 d . . . .
O5 O 0.9392(8) 0.1579(8) 0.5495(5) 0.033(3) Uiso 1 1 d . . . .
O6 O 0.9596(9) 0.0722(8) 0.4648(5) 0.043(3) Uiso 1 1 d . . . .
O7 O 0.3513(7) 0.4569(7) 0.3427(4) 0.023(3) Uiso 1 1 d . . . .
O8 O 0.4852(7) 0.4941(7) 0.4251(4) 0.023(3) Uiso 1 1 d . . . .
O9 O 0.4645(9) 0.2045(8) 0.4062(5) 0.036(3) Uiso 1 1 d . . . .
O10 O 0.6171(8) 0.1187(7) 0.5702(4) 0.030(3) Uiso 1 1 d . . . .
O11 O 0.4017(7) 0.6491(7) 0.4288(4) 0.021(2) Uiso 1 1 d . . . .
O12 O 0.8644(7) 0.3418(7) 0.4066(4) 0.024(3) Uiso 1 1 d . . . .
O13 O 0.8382(8) 0.2923(7) 0.5875(4) 0.026(3) Uiso 1 1 d . . . .
O14 O 0.8689(7) 0.4538(7) 0.4840(4) 0.024(3) Uiso 1 1 d . . . .
O15 O 0.4487(8) 0.6040(7) 0.3460(4) 0.025(3) Uiso 1 1 d . . . .
O16 O 0.7992(9) 0.2977(9) 0.7315(5) 0.044(3) Uiso 1 1 d . . . .
O17 O 0.8697(9) 0.2000(8) 0.6696(5) 0.042(3) Uiso 1 1 d . . . .
O18 O 0.9789(8) 0.2427(7) 0.4726(4) 0.028(3) Uiso 1 1 d . . . .
O19 O 0.7886(8) 0.1046(7) 0.4890(4) 0.030(3) Uiso 1 1 d . . . .
O20 O 0.5018(8) 0.2215(8) 0.6078(5) 0.035(3) Uiso 1 1 d . . . .
O21 O 0.7246(8) 0.2671(8) 0.3296(5) 0.034(3) Uiso 1 1 d . . . .
O22 O 0.5110(8) 0.2333(7) 0.5104(4) 0.026(3) Uiso 1 1 d . . . .
O23 O 0.6865(7) 0.2305(7) 0.5257(4) 0.023(3) Uiso 1 1 d . . . .
O24 O 0.9820(8) 0.3512(7) 0.5476(4) 0.031(3) Uiso 1 1 d . . . .
O25 O 0.5756(7) 0.3429(7) 0.4549(4) 0.022(3) Uiso 1 1 d . . . .
O26 O 0.6541(8) 0.2277(7) 0.4153(4) 0.029(3) Uiso 1 1 d . . . .
O27 O 0.5983(8) 0.5200(7) 0.3646(4) 0.025(3) Uiso 1 1 d . . . .
O28 O 0.8224(8) 0.1788(7) 0.4116(4) 0.028(3) Uiso 1 1 d . . . .
O29 O 1.0053(9) 0.2541(8) 0.6304(5) 0.039(3) Uiso 1 1 d . . . .
O30 O 1.0626(10) 0.4257(10) 0.6423(6) 0.056(4) Uiso 1 1 d . . . .
O31 O 0.8052(9) 0.1122(8) 0.5874(5) 0.037(3) Uiso 1 1 d . . . .
O32 O 0.3628(9) 0.3414(8) 0.2837(5) 0.036(3) Uiso 1 1 d . . . .
O33 O 0.2668(8) 0.5996(8) 0.3517(5) 0.032(3) Uiso 1 1 d . . . .
O34 O 0.6721(7) 0.4920(7) 0.4668(4) 0.022(3) Uiso 1 1 d . . . .
O35 O 0.8858(8) 0.4595(7) 0.5874(4) 0.031(3) Uiso 1 1 d . . . .
O36 O 0.6950(8) 0.2460(8) 0.6321(5) 0.034(3) Uiso 1 1 d . . . .
O37 O 1.0342(8) 0.4080(7) 0.4623(4) 0.029(3) Uiso 1 1 d . . . .
O38 O 0.3087(8) 0.5012(7) 0.4323(4) 0.026(3) Uiso 1 1 d . . . .
O39 O 0.5646(8) 0.6255(8) 0.2950(5) 0.034(3) Uiso 1 1 d . . . .
O40 O 0.5983(8) 0.1115(8) 0.4718(5) 0.034(3) Uiso 1 1 d . . . .
O41 O 0.6965(10) -0.0154(9) 0.5320(6) 0.052(4) Uiso 1 1 d . . . .
O42 O 0.9901(10) 0.0869(9) 0.6458(6) 0.053(4) Uiso 1 1 d . . . .
O43 O 0.5257(11) 0.4423(11) 0.2576(6) 0.069(5) Uiso 1 1 d . . . .
H43 H 0.5005 0.4040 0.2391 0.104 Uiso 1 1 calc R . . .
C1 C 0.4594(12) 0.4819(11) 0.2797(7) 0.027(4) Uiso 1 1 d . . . .
C2 C 0.3840(14) 0.5210(13) 0.2428(8) 0.042(5) Uiso 1 1 d . . . .
H2A H 0.3422 0.5463 0.2599 0.062 Uiso 1 1 calc R . . .
H2B H 0.4082 0.5630 0.2247 0.062 Uiso 1 1 calc R . . .
H2C H 0.3514 0.4797 0.2194 0.062 Uiso 1 1 calc R . . .
O1W O 0.8325(9) 0.7173(8) 0.5254(5) 0.043(3) Uiso 1 1 d . . . .
O2W O 0.7888(11) 0.6127(10) 0.4394(6) 0.060(4) Uiso 1 1 d . . . .
O3W O 0.6581(10) 0.6492(9) 0.5144(6) 0.054(4) Uiso 1 1 d . . . .
O4W O 0.8300(10) 0.6257(9) 0.6108(5) 0.048(4) Uiso 1 1 d . . . .
O5W O 0.4909(10) 0.7223(9) 0.2026(5) 0.047(4) Uiso 1 1 d . . . .
O6W O 0.6298(14) 0.5981(13) 0.1951(8) 0.097(6) Uiso 1 1 d . . . .
O7W O 0.7831(14) 0.7903(13) 0.3098(8) 0.094 Uiso 1 1 d . . . .
O8W O 0.7599(15) 0.6155(13) 0.3075(8) 0.099(7) Uiso 1 1 d . . . .
O9W O 0.7758(14) 0.7055(13) 0.2159(8) 0.094 Uiso 1 1 d . . . .
O10W O 0.617(2) 0.788(2) 0.3230(12) 0.056(8) Uiso 0.5 1 d . P A 1
O11W O 0.560(3) 0.812(2) 0.3050(15) 0.079(11) Uiso 0.5 1 d . P A 2
O12W O 0.3887(12) 0.7431(11) 0.2730(7) 0.074(5) Uiso 1 1 d . . . .
O13W O 0.1547(11) 0.2675(10) 0.0851(6) 0.061(4) Uiso 1 1 d . . . .
O14W O 0.3187(12) 0.3211(12) 0.0147(7) 0.077(5) Uiso 1 1 d . . . .
O15W O 0.8512(15) 0.5865(14) 0.9737(8) 0.104(7) Uiso 1 1 d . . . .
O16W O 0.9649(16) 0.0960(15) 0.8410(9) 0.116(8) Uiso 1 1 d . . . .
O17W O 0.4995(17) 0.4996(15) 0.8930(9) 0.119(8) Uiso 1 1 d . . . .
O18W O 0.659(3) 0.912(2) 0.3876(14) 0.083(11) Uiso 0.5 1 d . P . .
O19W O 0.121(3) 0.041(2) 0.7993(14) 0.078(11) Uiso 0.5 1 d . P . .
O20W O 0.2631(19) 0.2217(18) 0.3864(11) 0.049(7) Uiso 0.5 1 d . P . .
O21W O 0.727(3) 0.450(3) 0.2992(16) 0.099(13) Uiso 0.5 1 d . P . .
O22W O 0.190(3) 0.058(3) 0.7200(15) 0.092(12) Uiso 0.5 1 d . P . .

loop_
_atom_site_aniso_label
_atom_site_aniso_U_11
_atom_site_aniso_U_22
_atom_site_aniso_U_33
_atom_site_aniso_U_23
_atom_site_aniso_U_13
_atom_site_aniso_U_12
W1 0.0286(4) 0.0206(4) 0.0234(4) -0.0027(3) 0.0108(3) -0.0040(3)
W2 0.0262(4) 0.0264(4) 0.0184(4) -0.0020(3) 0.0100(3) 0.0019(3)
W3 0.0351(4) 0.0235(4) 0.0252(4) 0.0035(3) 0.0179(3) 0.0023(3)
W4 0.0197(4) 0.0233(4) 0.0272(4) -0.0034(3) 0.0121(3) 0.0029(3)
W5 0.0345(4) 0.0217(4) 0.0313(4) 0.0014(3) 0.0159(3) 0.0103(3)
W6 0.0224(4) 0.0417(5) 0.0257(4) -0.0047(3) 0.0029(3) 0.0082(3)
W7 0.0350(4) 0.0488(5) 0.0185(4) 0.0038(3) 0.0088(3) 0.0142(4)
W8 0.0478(5) 0.0190(4) 0.0378(5) 0.0059(3) 0.0239(4) 0.0072(3)
W9 0.0430(5) 0.0419(5) 0.0291(4) 0.0109(4) 0.0118(4) 0.0224(4)
W10 0.0207(3) 0.0187(4) 0.0166(3) 0.0019(3) 0.0052(3) 0.0008(3)
W11 0.0229(4) 0.0236(4) 0.0191(4) -0.0022(3) 0.0121(3) 0.0023(3)
Eu1 0.0202(4) 0.0239(5) 0.0252(5) -0.0046(4) 0.0107(4) 0.0014(4)
Eu2 0.0348(6) 0.0531(7) 0.0399(6) 0.0295(5) 0.0080(5) 0.0002(5)
As1 0.0210(9) 0.0181(9) 0.0167(8) -0.0003(7) 0.0087(7) 0.0040(7)
P1 0.032(3) 0.028(3) 0.014(2) 0.0060(19) 0.0149(19) 0.002(2)
P2 0.030(3) 0.029(3) 0.017(2) -0.0066(19) 0.0068(19) 0.004(2)

loop_
_atom_type_symbol
_atom_type_description
_atom_type_scat_dispersion_real
_atom_type_scat_dispersion_imag
_atom_type_scat_source
C C 0.0033 0.0016 'International Tables Vol C Tables 4.2.6.8 and 6.1.1.4'
H H 0.0000 0.0000 'International Tables Vol C Tables 4.2.6.8 and 6.1.1.4'
N N 0.0061 0.0033 'International Tables Vol C Tables 4.2.6.8 and 6.1.1.4'
O O 0.0106 0.0060 'International Tables Vol C Tables 4.2.6.8 and 6.1.1.4'
P P 0.1023 0.0942 'International Tables Vol C Tables 4.2.6.8 and 6.1.1.4'
W W -0.8490 6.8722 'International Tables Vol C Tables 4.2.6.8 and 6.1.1.4'
As As 0.0499 2.0058 'International Tables Vol C Tables 4.2.6.8 and 6.1.1.4'
Eu Eu -0.1578 3.6682 'International Tables Vol C Tables 4.2.6.8 and 6.1.1.4'

loop_
_geom_angle_atom_site_label_1
_geom_angle_atom_site_label_2
_geom_angle_atom_site_label_3
_geom_angle
_geom_angle_site_symmetry_1
_geom_angle_site_symmetry_3
O9 W1 O22 99.5(5) . .
O9 W1 O23 170.1(5) . .
O9 W1 O25 103.1(5) . .
O9 W1 O26 102.1(5) . .
O9 W1 O40 101.1(6) . .
O22 W1 O23 72.2(4) . .
O22 W1 O25 85.6(5) . .
O25 W1 O23 82.0(4) . .
O26 W1 O22 157.4(5) . .
O26 W1 O23 86.8(4) . .
O26 W1 O25 83.3(5) . .
O40 W1 O22 90.8(5) . .
O40 W1 O23 74.1(5) . .
O40 W1 O25 155.7(5) . .
O40 W1 O26 91.3(5) . .
O1 W2 O3 90.2(4) . .
O1 W2 O26 84.6(5) . .
O12 W2 O1 88.3(5) . .
O12 W2 O3 71.6(4) . .
O12 W2 O26 151.9(5) . .
O12 W2 O28 90.6(5) . .
O21 W2 O1 98.9(5) . .
O21 W2 O3 169.4(5) . .
O21 W2 O12 103.1(5) . .
O21 W2 O26 104.9(5) . .
O21 W2 O28 98.2(5) . .
O26 W2 O3 81.2(4) . .
O28 W2 O1 162.7(5) . .
O28 W2 O3 73.1(4) . .
O28 W2 O26 88.2(5) . .
O10 W3 O11 155.5(5) . 3_666
O10 W3 O22 91.3(5) . .
O10 W3 O23 74.1(4) . .
O10 W3 O36 91.9(5) . .
O11 W3 O23 81.8(4) 3_666 .
O20 W3 O10 102.0(6) . .
O20 W3 O11 102.5(5) . 3_666
O20 W3 O22 97.9(5) . .
O20 W3 O23 170.7(5) . .
O20 W3 O36 102.7(6) . .
O22 W3 O11 86.0(5) . 3_666
O22 W3 O23 74.0(4) . .
O22 W3 O36 158.0(5) . .
O36 W3 O11 82.0(5) . 3_666
O36 W3 O23 86.0(5) . .
O12 W4 O3 75.0(4) . .
O12 W4 O18 80.9(4) . .
O14 W4 O3 89.8(4) . .
O14 W4 O12 95.6(5) . .
O14 W4 O18 161.5(5) . .
O14 W4 O24 93.8(5) . .
O14 W4 O37 105.8(5) . .
O18 W4 O3 71.7(4) . .
O24 W4 O3 84.3(4) . .
O24 W4 O12 157.1(5) . .
O24 W4 O18 83.5(5) . .
O37 W4 O3 163.4(5) . .
O37 W4 O12 97.3(5) . .
O37 W4 O18 92.7(5) . .
O37 W4 O24 100.1(5) . .
O5 W5 O3 86.1(4) . .
O5 W5 O19 82.9(5) . .
O5 W5 O28 157.2(5) . .
O6 W5 O3 172.5(5) . .
O6 W5 O5 100.7(6) . .
O6 W5 O18 102.5(6) . .
O6 W5 O19 100.8(6) . .
O6 W5 O28 99.7(6) . .
O18 W5 O3 73.5(4) . .
O18 W5 O5 93.1(5) . .
O18 W5 O19 156.7(5) . .
O18 W5 O28 92.5(5) . .
O19 W5 O3 83.3(4) . .
O28 W5 O3 74.3(4) . .
O28 W5 O19 83.2(5) . .
O2 W6 O13 74.2(5) . .
O2 W6 O29 81.5(5) . .
O24 W6 O2 157.2(5) . .
O24 W6 O13 84.9(5) . .
O24 W6 O29 83.3(5) . .
O29 W6 O13 71.3(5) . .
O30 W6 O2 97.3(6) . .
O30 W6 O13 165.4(6) . .
O30 W6 O24 101.1(6) . .
O30 W6 O29 96.0(6) . .
O35 W6 O2 94.4(5) . .
O35 W6 O13 88.0(5) . .
O35 W6 O24 93.7(5) . .
O35 W6 O29 159.2(5) . .
O35 W6 O30 104.7(7) . .
O2 W7 O13 71.7(5) . .
O2 W7 O17 91.0(6) . .
O2 W7 O33 88.0(5) . 3_666
O2 W7 O36 151.0(5) . .
O16 W7 O2 103.1(6) . .
O16 W7 O13 169.1(5) . .
O16 W7 O17 97.4(6) . .
O16 W7 O33 99.5(6) . 3_666
O16 W7 O36 105.7(6) . .
O17 W7 O13 73.5(5) . .
O17 W7 O33 162.9(5) . 3_666
O17 W7 O36 88.6(6) . .
O33 W7 O13 90.0(4) 3_666 .
O36 W7 O13 80.4(5) . .
O36 W7 O33 84.1(5) . 3_666
O10 W8 O23 71.9(4) . .
O19 W8 O10 159.0(5) . .
O19 W8 O23 87.2(5) . .
O19 W8 O31 90.8(5) . .
O19 W8 O40 91.1(5) . .
O31 W8 O10 89.3(5) . .
O31 W8 O23 85.9(5) . .
O31 W8 O40 158.5(5) . .
O40 W8 O10 81.4(5) . .
O40 W8 O23 72.8(4) . .
O41 W8 O10 96.4(6) . .
O41 W8 O19 103.9(6) . .
O41 W8 O23 165.0(6) . .
O41 W8 O31 103.7(6) . .
O41 W8 O40 96.6(6) . .
O5 W9 O13 86.5(5) . .
O5 W9 O17 158.1(5) . .
O5 W9 O31 84.0(5) . .
O17 W9 O13 73.9(5) . .
O17 W9 O31 84.3(5) . .
O29 W9 O5 91.9(6) . .
O29 W9 O13 72.8(5) . .
O29 W9 O17 91.5(6) . .
O29 W9 O31 156.2(6) . .
O31 W9 O13 83.6(5) . .
O42 W9 O5 101.4(6) . .
O42 W9 O13 171.0(6) . .
O42 W9 O17 98.9(6) . .
O42 W9 O29 102.5(6) . .
O42 W9 O31 101.3(6) . .
O1 W10 O4 84.5(4) . .
O1 W10 O8 165.6(5) . .
O1 W10 O27 84.5(5) . .
O8 W10 O4 83.4(4) . .
O8 W10 O27 86.0(5) . .
O25 W10 O1 90.2(5) . .
O25 W10 O4 82.2(5) . .
O25 W10 O8 95.9(5) . .
O25 W10 O27 163.4(5) . .
O27 W10 O4 81.6(4) . .
O34 W10 O1 94.4(5) . .
O34 W10 O4 176.1(5) . .
O34 W10 O8 97.2(5) . .
O34 W10 O25 101.5(5) . .
O34 W10 O27 94.6(5) . .
O7 W11 O15 82.0(4) . .
O8 W11 O7 85.5(4) . .
O8 W11 O15 83.8(4) . .
O11 W11 O7 162.9(4) . .
O11 W11 O8 96.4(5) . .
O11 W11 O15 81.2(4) . .
O11 W11 O33 89.4(5) . .
O33 W11 O7 85.5(5) . .
O33 W11 O8 166.6(5) . .
O33 W11 O15 85.2(5) . .
O38 W11 O7 95.4(5) . .
O38 W11 O8 96.4(5) . .
O38 W11 O11 101.3(5) . .
O38 W11 O15 177.4(5) . .
O38 W11 O33 94.3(5) . .
O14 Eu1 O34 72.6(4) . .
O14 Eu1 O35 68.2(4) . .
O14 Eu1 O38 107.9(4) . 3_666
O14 Eu1 O1W 127.4(4) . .
O14 Eu1 O3W 140.8(4) . .
O34 Eu1 O35 107.2(4) . .
O34 Eu1 O38 66.1(4) . 3_666
O34 Eu1 O1W 125.0(4) . .
O34 Eu1 O3W 70.7(4) . .
O35 Eu1 O1W 127.7(4) . .
O35 Eu1 O3W 136.4(4) . .
O37 Eu1 O14 70.9(4) 3_766 .
O37 Eu1 O34 140.0(4) 3_766 .
O37 Eu1 O35 73.6(4) 3_766 .
O37 Eu1 O38 142.0(4) 3_766 3_666
O37 Eu1 O1W 69.1(4) 3_766 .
O37 Eu1 O2W 84.0(5) 3_766 .
O37 Eu1 O3W 136.6(4) 3_766 .
O37 Eu1 O4W 83.3(4) 3_766 .
O38 Eu1 O35 71.2(4) 3_666 .
O38 Eu1 O1W 124.6(4) 3_666 .
O38 Eu1 O3W 68.5(4) 3_666 .
O2W Eu1 O14 73.5(5) . .
O2W Eu1 O34 70.4(5) . .
O2W Eu1 O35 140.1(5) . .
O2W Eu1 O38 133.2(5) . 3_666
O2W Eu1 O1W 69.7(5) . .
O2W Eu1 O3W 81.8(5) . .
O2W Eu1 O4W 137.8(5) . .
O3W Eu1 O1W 67.6(5) . .
O4W Eu1 O14 137.5(4) . .
O4W Eu1 O34 136.1(4) . .
O4W Eu1 O35 72.5(4) . .
O4W Eu1 O38 72.9(4) . 3_666
O4W Eu1 O1W 68.1(5) . .
O4W Eu1 O3W 80.4(5) . .
O32 Eu2 O5W 72.8(5) 2_655 .
O32 Eu2 O6W 109.4(6) 2_655 .
O32 Eu2 O7W 78.2(6) 2_655 .
O32 Eu2 O8W 143.7(6) 2_655 .
O32 Eu2 O9W 78.0(6) 2_655 .
O32 Eu2 O11W 74.0(9) 2_655 .
O39 Eu2 O32 140.2(4) . 2_655
O39 Eu2 O5W 75.3(4) . .
O39 Eu2 O6W 82.1(6) . .
O39 Eu2 O7W 121.1(6) . .
O39 Eu2 O8W 74.3(6) . .
O39 Eu2 O9W 138.7(6) . .
O39 Eu2 O11W 75.0(9) . .
O5W Eu2 O6W 72.0(6) . .
O5W Eu2 O11W 74.3(9) . .
O6W Eu2 O11W 143.0(10) . .
O7W Eu2 O5W 146.6(6) . .
O7W Eu2 O6W 134.9(7) . .
O7W Eu2 O9W 72.1(7) . .
O7W Eu2 O11W 82.1(10) . .
O8W Eu2 O5W 141.5(6) . .
O8W Eu2 O6W 80.9(7) . .
O8W Eu2 O7W 71.1(7) . .
O8W Eu2 O9W 74.7(7) . .
O8W Eu2 O11W 118.9(10) . .
O9W Eu2 O5W 116.5(6) . .
O9W Eu2 O6W 66.7(7) . .
O9W Eu2 O11W 145.1(10) . .
O10W Eu2 O32 85.4(9) . 2_655
O10W Eu2 O39 74.0(8) . .
O10W Eu2 O5W 94.5(9) . .
O10W Eu2 O6W 154.9(9) . .
O10W Eu2 O7W 66.6(10) . .
O10W Eu2 O8W 99.2(10) . .
O10W Eu2 O9W 137.8(9) . .
O13 As1 O3 99.9(5) . .
O13 As1 O23 95.4(5) . .
O23 As1 O3 96.5(5) . .
O15 P1 O27 111.7(6) . .
O15 P1 C1 104.8(7) . .
O27 P1 C1 106.6(7) . .
O39 P1 O15 113.0(7) . .
O39 P1 O27 110.5(7) . .
O39 P1 C1 109.9(7) . .
O4 P2 C1 106.5(7) . .
O7 P2 O4 110.8(6) . .
O7 P2 C1 106.5(7) . .
O32 P2 O4 113.4(7) . .
O32 P2 O7 110.3(7) . .
O32 P2 C1 109.1(8) . .
W10 O1 W2 148.2(6) . .
W7 O2 W6 121.6(6) . .
W4 O3 W2 92.2(4) . .
W4 O3 W5 95.2(4) . .
W5 O3 W2 88.5(3) . .
As1 O3 W2 122.7(5) . .
As1 O3 W4 114.3(5) . .
As1 O3 W5 134.0(5) . .
P2 O4 W10 130.2(7) . .
W5 O5 W9 156.6(7) . .
P2 O7 W11 134.0(7) . .
W11 O8 W10 151.6(6) . .
W3 O10 W8 119.6(6) . .
W11 O11 W3 146.6(6) . 3_666
W2 O12 W4 120.9(6) . .
W6 O13 W7 92.3(4) . .
W6 O13 W9 95.1(4) . .
W9 O13 W7 88.3(4) . .
As1 O13 W6 114.2(5) . .
As1 O13 W7 124.0(5) . .
As1 O13 W9 133.0(6) . .
W4 O14 Eu1 159.4(6) . .
P1 O15 W11 129.3(7) . .
W7 O17 W9 123.8(7) . .
W5 O18 W4 119.6(6) . .
W8 O19 W5 148.7(7) . .
W3 O22 W1 121.0(6) . .
W3 O23 W1 92.0(4) . .
W8 O23 W1 93.0(4) . .
W8 O23 W3 94.3(4) . .
As1 O23 W1 115.3(5) . .
As1 O23 W3 116.7(5) . .
As1 O23 W8 135.5(6) . .
W4 O24 W6 142.6(7) . .
W10 O25 W1 145.6(6) . .
W1 O26 W2 155.1(7) . .
P1 O27 W10 133.6(7) . .
W2 O28 W5 123.4(6) . .
W9 O29 W6 120.8(7) . .
W8 O31 W9 147.6(7) . .
P2 O32 Eu2 153.4(8) . 2_645
W11 O33 W7 148.4(7) . 3_666
W10 O34 Eu1 170.5(6) . .
W6 O35 Eu1 159.4(6) . .
W7 O36 W3 156.3(7) . .
W4 O37 Eu1 156.8(6) . 3_766
W11 O38 Eu1 171.3(6) . 3_666
P1 O39 Eu2 171.8(8) . .
W1 O40 W8 119.8(6) . .
C1 O43 H43 109.5 . .
P2 C1 P1 107.2(9) . .
O43 C1 P1 107.4(12) . .
O43 C1 P2 110.0(12) . .
O43 C1 C2 113.4(16) . .
C2 C1 P1 108.0(13) . .
C2 C1 P2 110.6(13) . .
C1 C2 H2A 109.5 . .
C1 C2 H2B 109.5 . .
C1 C2 H2C 109.5 . .
H2A C2 H2B 109.5 . .
H2A C2 H2C 109.5 . .
H2B C2 H2C 109.5 . .

loop_
_geom_bond_atom_site_label_1
_geom_bond_atom_site_label_2
_geom_bond_distance
_geom_bond_site_symmetry_2
W1 O9 1.701(12) .
W1 O22 1.946(11) .
W1 O23 2.338(11) .
W1 O25 1.970(11) .
W1 O26 1.898(11) .
W1 O40 1.857(12) .
W2 O1 1.914(11) .
W2 O3 2.437(10) .
W2 O12 1.890(11) .
W2 O21 1.704(12) .
W2 O26 1.918(11) .
W2 O28 1.903(12) .
W3 O10 1.864(12) .
W3 O11 1.956(11) 3_666
W3 O20 1.694(12) .
W3 O22 1.889(11) .
W3 O23 2.303(11) .
W3 O36 1.907(12) .
W4 O3 2.230(10) .
W4 O12 1.978(11) .
W4 O14 1.739(11) .
W4 O18 2.119(12) .
W4 O24 1.894(12) .
W4 O37 1.749(12) .
W5 O3 2.378(10) .
W5 O5 1.893(12) .
W5 O6 1.709(13) .
W5 O18 1.816(12) .
W5 O19 1.982(12) .
W5 O28 1.913(11) .
W6 O2 1.993(12) .
W6 O13 2.234(11) .
W6 O24 1.918(12) .
W6 O29 2.123(13) .
W6 O30 1.725(15) .
W6 O35 1.723(12) .
W7 O2 1.863(12) .
W7 O13 2.431(11) .
W7 O16 1.710(13) .
W7 O17 1.894(13) .
W7 O33 1.915(12) 3_666
W7 O36 1.895(12) .
W8 O10 2.023(11) .
W8 O19 1.847(12) .
W8 O23 2.279(11) .
W8 O31 1.855(13) .
W8 O40 2.014(12) .
W8 O41 1.701(15) .
W9 O5 1.898(12) .
W9 O13 2.398(11) .
W9 O17 1.919(13) .
W9 O29 1.807(13) .
W9 O31 1.969(13) .
W9 O42 1.693(15) .
W10 O1 1.897(11) .
W10 O4 2.153(11) .
W10 O8 1.909(11) .
W10 O25 1.848(11) .
W10 O27 2.022(11) .
W10 O34 1.721(11) .
W11 O7 2.022(11) .
W11 O8 1.896(11) .
W11 O11 1.850(11) .
W11 O15 2.180(11) .
W11 O33 1.887(12) .
W11 O38 1.718(11) .
Eu1 O14 2.465(11) .
Eu1 O34 2.468(11) .
Eu1 O35 2.476(12) .
Eu1 O37 2.426(12) 3_766
Eu1 O38 2.473(11) 3_666
Eu1 O1W 2.489(14) .
Eu1 O2W 2.446(16) .
Eu1 O3W 2.488(15) .
Eu1 O4W 2.448(14) .
Eu2 O32 2.326(13) 2_655
Eu2 O39 2.308(12) .
Eu2 O5W 2.473(14) .
Eu2 O6W 2.50(2) .
Eu2 O7W 2.44(2) .
Eu2 O8W 2.41(2) .
Eu2 O9W 2.45(2) .
Eu2 O10W 2.29(3) .
Eu2 O11W 2.61(4) .
As1 O3 1.800(10) .
As1 O13 1.782(11) .
As1 O23 1.787(11) .
P1 O15 1.526(12) .
P1 O27 1.550(12) .
P1 O39 1.485(13) .
P1 C1 1.870(18) .
P2 O4 1.545(12) .
P2 O7 1.536(11) .
P2 O32 1.496(13) .
P2 C1 1.803(18) .
O11 W3 1.957(11) 3_666
O32 Eu2 2.326(13) 2_645
O33 W7 1.915(12) 3_666
O37 Eu1 2.426(11) 3_766
O38 Eu1 2.473(11) 3_666
O43 H43 0.8200 .
O43 C1 1.43(2) .
C1 C2 1.44(2) .
C2 H2A 0.9600 .
C2 H2B 0.9600 .
C2 H2C 0.9600 .
